data_7713380
loop_
_publ_author_name
'Wakizaka, Masanori'
'Arczy\'nski, Miros\/law'
'Gupta, Shraddha'
'Takaishi, Shinya'
'Yamashita, Masahiro'

_publ_section_title
;
 Spin dynamics in a Heisenberg weak antiferromagnetic chain of an
 iodide-bridged Cu(II) complex
;
_journal_name_full 'Dalton Transactions'
_journal_paper_doi 10.1039/D3DT01840G
_journal_year 2023
_chemical_absolute_configuration ad
_chemical_formula_moiety '2(I), C12 H28 Cu N4'
_chemical_formula_sum 'C12 H28 Cu I2 N4'
_chemical_formula_weight 545.72
_chemical_name_systematic '[Cu(chxn)2I]I'
_space_group_crystal_system trigonal
_space_group_IT_number 154
_space_group_name_Hall 'P 32 2"'
_space_group_name_H-M_alt 'P 32 2 1'
_atom_sites_solution_hydrogens geom
_atom_sites_solution_primary dual
_audit_creation_date 2021-11-13
_audit_creation_method
;
Olex2 1.3-ac4
(compiled 2019.04.23 svn.r3594 for Rigaku Oxford Diffraction, GUI svn.r5739)
;
_audit_update_record
;
2023-02-20 deposited with the CCDC.	2023-07-03 downloaded from the CCDC.
;
_cell_angle_alpha 90
_cell_angle_beta 90
_cell_angle_gamma 120
_cell_formula_units_Z 3
_cell_length_a 9.3636(2)
_cell_length_b 9.3636(2)
_cell_length_c 18.1008(3)
_cell_measurement_reflns_used 19945
_cell_measurement_temperature 120
_cell_measurement_theta_max 31.9110
_cell_measurement_theta_min 3.2890
_cell_volume 1374.40(5)
_computing_cell_refinement 'CrysAlisPro 1.171.40.61a (Rigaku OD, 2019)'
_computing_data_collection 'CrysAlisPro 1.171.40.61a (Rigaku OD, 2019)'
_computing_data_reduction 'CrysAlisPro 1.171.40.61a (Rigaku OD, 2019)'
_computing_molecular_graphics 'Olex2 (Dolomanov et al., 2009)'
_computing_publication_material 'Olex2 (Dolomanov et al., 2009)'
_computing_structure_refinement 'ShelXL (Sheldrick, 2015)'
_computing_structure_solution 'ShelXT (Sheldrick, 2015)'
_diffrn_ambient_temperature 120
_diffrn_detector 'Hybrid Pixel Array Detector'
_diffrn_detector_area_resol_mean 10.0000
_diffrn_detector_type 'HPC area detector'
_diffrn_measured_fraction_theta_full 0.997
_diffrn_measured_fraction_theta_max 0.961
_diffrn_measurement_details
;
List of Runs (angles in degrees, time in seconds):

  # Type    Start    End  Width  t~exp~   \w     \q     \k     \f   Frames
#--------------------------------------------------------------------------
  1  \w     -6.00  19.00   0.50    1.00    --    0.00  45.00  18.22   50
  2  \w     20.00  49.00   0.50    1.00    --    0.00  45.00  18.22   58
  3  \w     59.00  89.00   0.50    1.00    --    0.00  45.00  18.22   60
  4  \w    -78.00 -53.00   0.50    1.00    --    0.00  45.00  60.00   50
  5  \w      5.00  34.00   0.50    1.00    --    0.00  45.00  60.00   58
  6  \w    -89.00 -58.00   0.50    1.00    --    0.00  45.00 150.00   62
  7  \w    -89.00  36.00   0.50    1.00    --    0.00  45.00 120.00  250
  8  \w     12.00  37.00   0.50    1.00    --    0.00  45.00   0.00   50
  9  \w     64.00  89.00   0.50    1.00    --    0.00  45.00   0.00   50
 10  \w    -43.00 -18.00   0.50    1.00    --    0.00  45.00  18.22   50
;
_diffrn_measurement_device 'four-circle diffractometer'
_diffrn_measurement_device_type 'XtaLAB AFC10 (RCD3): fixed-chi single'
_diffrn_measurement_method '\w scans'
_diffrn_orient_matrix_type 'CrysAlisPro convention (1999,Acta A55,543-557)'
_diffrn_orient_matrix_UB_11 -0.0658445000
_diffrn_orient_matrix_UB_12 0.0161975000
_diffrn_orient_matrix_UB_13 0.0046078000
_diffrn_orient_matrix_UB_21 0.0567247000
_diffrn_orient_matrix_UB_22 0.0859563000
_diffrn_orient_matrix_UB_23 -0.0016162000
_diffrn_orient_matrix_UB_31 -0.0103444000
_diffrn_orient_matrix_UB_32 -0.0016813000
_diffrn_orient_matrix_UB_33 -0.0388434000
_diffrn_radiation_monochromator mirror
_diffrn_radiation_probe x-ray
_diffrn_radiation_type 'Mo K\a'
_diffrn_radiation_wavelength 0.71073
_diffrn_reflns_av_R_equivalents 0.0349
_diffrn_reflns_av_unetI/netI 0.0171
_diffrn_reflns_Laue_measured_fraction_full 0.997
_diffrn_reflns_Laue_measured_fraction_max 0.961
_diffrn_reflns_limit_h_max 13
_diffrn_reflns_limit_h_min -12
_diffrn_reflns_limit_k_max 13
_diffrn_reflns_limit_k_min -13
_diffrn_reflns_limit_l_max 26
_diffrn_reflns_limit_l_min -23
_diffrn_reflns_number 24499
_diffrn_reflns_point_group_measured_fraction_full 0.998
_diffrn_reflns_point_group_measured_fraction_max 0.940
_diffrn_reflns_theta_full 25.242
_diffrn_reflns_theta_max 31.781
_diffrn_reflns_theta_min 3.373
_diffrn_source 'Rotating-anode X-ray tube'
_diffrn_source_type 'Rigaku (Mo) X-ray Source'
_exptl_absorpt_coefficient_mu 4.556
_exptl_absorpt_correction_T_max 1.00000
_exptl_absorpt_correction_T_min 0.72578
_exptl_absorpt_correction_type multi-scan
_exptl_absorpt_process_details
;
CrysAlisPro 1.171.40.61a (Rigaku Oxford Diffraction, 2019)
Empirical absorption correction using spherical harmonics,
 implemented in SCALE3 ABSPACK scaling algorithm.
;
_exptl_crystal_colour 'clear dark blue'
_exptl_crystal_colour_lustre clear
_exptl_crystal_colour_modifier dark
_exptl_crystal_colour_primary blue
_exptl_crystal_density_diffrn 1.978
_exptl_crystal_description needle
_exptl_crystal_F_000 789
_exptl_crystal_size_max 0.2
_exptl_crystal_size_mid 0.05
_exptl_crystal_size_min 0.05
_refine_diff_density_max 0.401
_refine_diff_density_min -0.373
_refine_diff_density_rms 0.065
_refine_ls_abs_structure_details
;
 Flack x determined using 1179 quotients [(I+)-(I-)]/[(I+)+(I-)]
 (Parsons, Flack and Wagner, Acta Cryst. B69 (2013) 249-259).
;
_refine_ls_abs_structure_Flack 0.000(10)
_refine_ls_extinction_coef 0.0009(2)
_refine_ls_extinction_expression Fc^*^=kFc[1+0.001xFc^2^\l^3^/sin(2\q)]^-1/4^
_refine_ls_extinction_method 'SHELXL-2018/3 (Sheldrick 2018)'
_refine_ls_goodness_of_fit_ref 1.060
_refine_ls_hydrogen_treatment constr
_refine_ls_matrix_type full
_refine_ls_number_parameters 89
_refine_ls_number_reflns 2940
_refine_ls_number_restraints 0
_refine_ls_restrained_S_all 1.060
_refine_ls_R_factor_all 0.0136
_refine_ls_R_factor_gt 0.0132
_refine_ls_shift/su_max 0.001
_refine_ls_shift/su_mean 0.000
_refine_ls_structure_factor_coef Fsqd
_refine_ls_weighting_details 'w=1/[\s^2^(Fo^2^)+(0.0156P)^2^+0.3201P] where P=(Fo^2^+2Fc^2^)/3'
_refine_ls_weighting_scheme calc
_refine_ls_wR_factor_gt 0.0318
_refine_ls_wR_factor_ref 0.0320
_reflns_Friedel_coverage 0.695
_reflns_Friedel_fraction_full 1.000
_reflns_Friedel_fraction_max 0.912
_reflns_number_gt 2907
_reflns_number_total 2940
_reflns_threshold_expression 'I > 2\s(I)'
_cod_data_source_file d3dt01840g2.cif
_cod_data_source_block a_120k
_cod_original_cell_volume 1374.40(6)
_cod_database_code 7713380
_shelx_shelxl_version_number 2018/3
_chemical_oxdiff_formula 'Cu C12 N4 I2 H28'
_chemical_oxdiff_usercomment '120 K'
_shelx_space_group_comment
;
The symmetry employed for this shelxl refinement is uniquely defined
by the following loop, which should always be used as a source of
symmetry information in preference to the above space-group names.
They are only intended as comments.
;
_shelx_estimated_absorpt_t_max 0.804
_shelx_estimated_absorpt_t_min 0.463
_diffrn_oxdiff_digest_frames
;
015e849c0b1746bba41609c44f1a26e3c400029e280
;
_reflns_odcompleteness_completeness 99.59
_reflns_odcompleteness_iscentric 1
_reflns_odcompleteness_theta 27.04
_olex2_refinement_description
;
1. Fixed Uiso
 At 1.2 times of:
  All C(H) groups, All C(H,H) groups, All N(H,H) groups
2.a Ternary CH refined with riding coordinates:
 C2(H2), C1(H1)
2.b Secondary CH2 refined with riding coordinates:
 N2(H2A,H2B), N1(H1A,H1B), C3(H3A,H3B), C5(H5A,H5B), C6(H6A,H6B), C4(H4A,H4B)
;
_olex2_submission_special_instructions 'No special instructions were received'
_oxdiff_exptl_absorpt_empirical_details
;
Empirical correction (ABSPACK) includes:
- Absorption correction using spherical harmonics
- Frame scaling
;
_oxdiff_exptl_absorpt_empirical_full_max 1.204
_oxdiff_exptl_absorpt_empirical_full_min 0.874

loop_
_space_group_symop_operation_xyz
'x, y, z'
'-y, x-y, z+2/3'
'-x+y, -x, z+1/3'
'y, x, -z'
'x-y, -y, -z+1/3'
'-x, -x+y, -z+2/3'

loop_
_atom_site_label
_atom_site_type_symbol
_atom_site_fract_x
_atom_site_fract_y
_atom_site_fract_z
_atom_site_U_iso_or_equiv
_atom_site_adp_type
_atom_site_occupancy
_atom_site_site_symmetry_order
_atom_site_calc_flag
_atom_site_refinement_flags_posn
_atom_site_refinement_flags_adp
_atom_site_refinement_flags_occupancy
_atom_site_disorder_assembly
_atom_site_disorder_group
I2 I 0.56830(2) 1.000000 0.666667 0.01602(5) Uani 1 2 d S T P . .
I1 I 0.16648(2) 1.16648(2) 0.500000 0.02277(5) Uani 1 2 d S T P . .
Cu1 Cu 0.06763(4) 1.000000 0.666667 0.02075(8) Uani 1 2 d S T P . .
N2 N 0.1340(2) 0.8442(2) 0.62463(10) 0.0177(3) Uani 1 1 d . . . . .
H2A H 0.183733 0.882226 0.580085 0.021 Uiso 1 1 calc R . . . .
H2B H 0.207493 0.837790 0.655372 0.021 Uiso 1 1 calc R . . . .
N1 N -0.1639(2) 0.8193(2) 0.64458(10) 0.0180(3) Uani 1 1 d . . . . .
H1A H -0.214722 0.765859 0.686984 0.022 Uiso 1 1 calc R . . . .
H1B H -0.222837 0.862911 0.624540 0.022 Uiso 1 1 calc R . . . .
C3 C 0.0122(2) 0.5712(2) 0.55992(10) 0.0159(3) Uani 1 1 d . . . . .
H3A H 0.103877 0.554759 0.576303 0.019 Uiso 1 1 calc R . . . .
H3B H 0.041881 0.626785 0.511231 0.019 Uiso 1 1 calc R . . . .
C2 C -0.0125(2) 0.6788(2) 0.61546(10) 0.0133(3) Uani 1 1 d . . . . .
H2 H -0.039911 0.621756 0.664442 0.016 Uiso 1 1 calc R . . . .
C1 C -0.1556(2) 0.7023(2) 0.59187(10) 0.0135(3) Uani 1 1 d . . . . .
H1 H -0.129472 0.754914 0.541900 0.016 Uiso 1 1 calc R . . . .
C5 C -0.2921(3) 0.4236(3) 0.53137(12) 0.0245(4) Uani 1 1 d . . . . .
H5A H -0.393322 0.313866 0.530889 0.029 Uiso 1 1 calc R . . . .
H5B H -0.275248 0.470403 0.480965 0.029 Uiso 1 1 calc R . . . .
C6 C -0.3142(2) 0.5364(3) 0.58562(11) 0.0192(4) Uani 1 1 d . . . . .
H6A H -0.404804 0.553786 0.568438 0.023 Uiso 1 1 calc R . . . .
H6B H -0.344642 0.483282 0.634820 0.023 Uiso 1 1 calc R . . . .
C4 C -0.1452(3) 0.4046(3) 0.55278(14) 0.0245(4) Uani 1 1 d . . . . .
H4A H -0.128999 0.337781 0.514861 0.029 Uiso 1 1 calc R . . . .
H4B H -0.168442 0.345059 0.600411 0.029 Uiso 1 1 calc R . . . .

loop_
_atom_site_aniso_label
_atom_site_aniso_U_11
_atom_site_aniso_U_22
_atom_site_aniso_U_33
_atom_site_aniso_U_23
_atom_site_aniso_U_13
_atom_site_aniso_U_12
I2 0.01227(6) 0.01892(8) 0.01909(7) 0.00046(6) 0.00023(3) 0.00946(4)
I1 0.02481(8) 0.02481(8) 0.01798(8) 0.00064(3) -0.00064(3) 0.01186(8)
Cu1 0.01130(10) 0.01654(15) 0.03615(18) -0.01309(13) -0.00654(7) 0.00827(8)
N2 0.0119(7) 0.0167(7) 0.0256(8) -0.0064(6) -0.0028(6) 0.0080(6)
N1 0.0130(7) 0.0170(7) 0.0253(8) -0.0071(6) -0.0034(6) 0.0085(6)
C3 0.0145(8) 0.0156(8) 0.0185(7) -0.0028(6) 0.0011(6) 0.0082(7)
C2 0.0131(7) 0.0132(8) 0.0143(7) -0.0010(6) -0.0002(6) 0.0071(6)
C1 0.0115(7) 0.0135(8) 0.0157(7) -0.0024(6) -0.0012(6) 0.0064(6)
C5 0.0163(8) 0.0207(10) 0.0308(10) -0.0115(9) -0.0005(8) 0.0048(8)
C6 0.0123(7) 0.0175(9) 0.0243(8) -0.0045(7) 0.0003(7) 0.0049(7)
C4 0.0210(9) 0.0153(9) 0.0360(11) -0.0073(8) 0.0036(8) 0.0081(8)

loop_
_atom_type_symbol
_atom_type_description
_atom_type_scat_dispersion_real
_atom_type_scat_dispersion_imag
_atom_type_scat_source
C C 0.0033 0.0016 'International Tables Vol C Tables 4.2.6.8 and 6.1.1.4'
H H 0.0000 0.0000 'International Tables Vol C Tables 4.2.6.8 and 6.1.1.4'
Cu Cu 0.3201 1.2651 'International Tables Vol C Tables 4.2.6.8 and 6.1.1.4'
I I -0.4742 1.8119 'International Tables Vol C Tables 4.2.6.8 and 6.1.1.4'
N N 0.0061 0.0033 'International Tables Vol C Tables 4.2.6.8 and 6.1.1.4'

loop_
_geom_angle_atom_site_label_1
_geom_angle_atom_site_label_2
_geom_angle_atom_site_label_3
_geom_angle
_geom_angle_site_symmetry_1
_geom_angle_site_symmetry_3
_geom_angle_publ_flag
N2 Cu1 N2 95.04(9) 5_676 . ?
N2 Cu1 N1 168.15(7) . 5_676 ?
N2 Cu1 N1 168.15(7) 5_676 . ?
N2 Cu1 N1 84.73(6) . . ?
N2 Cu1 N1 84.73(6) 5_676 5_676 ?
N1 Cu1 N1 97.92(10) . 5_676 ?
Cu1 N2 H2A 109.6 . . ?
Cu1 N2 H2B 109.6 . . ?
H2A N2 H2B 108.2 . . ?
C2 N2 Cu1 110.08(12) . . ?
C2 N2 H2A 109.6 . . ?
C2 N2 H2B 109.6 . . ?
Cu1 N1 H1A 110.0 . . ?
Cu1 N1 H1B 110.0 . . ?
H1A N1 H1B 108.4 . . ?
C1 N1 Cu1 108.44(12) . . ?
C1 N1 H1A 110.0 . . ?
C1 N1 H1B 110.0 . . ?
H3A C3 H3B 108.1 . . ?
C2 C3 H3A 109.6 . . ?
C2 C3 H3B 109.6 . . ?
C2 C3 C4 110.15(15) . . ?
C4 C3 H3A 109.6 . . ?
C4 C3 H3B 109.6 . . ?
N2 C2 C3 113.55(15) . . ?
N2 C2 H2 108.4 . . ?
N2 C2 C1 107.60(15) . . ?
C3 C2 H2 108.4 . . ?
C3 C2 C1 110.29(14) . . ?
C1 C2 H2 108.4 . . ?
N1 C1 C2 107.53(14) . . ?
N1 C1 H1 108.0 . . ?
N1 C1 C6 114.58(16) . . ?
C2 C1 H1 108.0 . . ?
C2 C1 C6 110.64(16) . . ?
C6 C1 H1 108.0 . . ?
H5A C5 H5B 108.0 . . ?
C6 C5 H5A 109.4 . . ?
C6 C5 H5B 109.4 . . ?
C4 C5 H5A 109.4 . . ?
C4 C5 H5B 109.4 . . ?
C4 C5 C6 111.06(17) . . ?
C1 C6 C5 110.60(16) . . ?
C1 C6 H6A 109.5 . . ?
C1 C6 H6B 109.5 . . ?
C5 C6 H6A 109.5 . . ?
C5 C6 H6B 109.5 . . ?
H6A C6 H6B 108.1 . . ?
C3 C4 H4A 109.3 . . ?
C3 C4 H4B 109.3 . . ?
C5 C4 C3 111.69(18) . . ?
C5 C4 H4A 109.3 . . ?
C5 C4 H4B 109.3 . . ?
H4A C4 H4B 107.9 . . ?

loop_
_geom_bond_atom_site_label_1
_geom_bond_atom_site_label_2
_geom_bond_distance
_geom_bond_site_symmetry_2
_geom_bond_publ_flag
Cu1 N2 2.0002(17) 5_676 ?
Cu1 N2 2.0002(17) . ?
Cu1 N1 2.0134(17) . ?
Cu1 N1 2.0134(17) 5_676 ?
N2 H2A 0.9100 . ?
N2 H2B 0.9100 . ?
N2 C2 1.477(2) . ?
N1 H1A 0.9100 . ?
N1 H1B 0.9100 . ?
N1 C1 1.484(2) . ?
C3 H3A 0.9900 . ?
C3 H3B 0.9900 . ?
C3 C2 1.520(2) . ?
C3 C4 1.525(3) . ?
C2 H2 1.0000 . ?
C2 C1 1.524(2) . ?
C1 H1 1.0000 . ?
C1 C6 1.525(3) . ?
C5 H5A 0.9900 . ?
C5 H5B 0.9900 . ?
C5 C6 1.530(3) . ?
C5 C4 1.523(3) . ?
C6 H6A 0.9900 . ?
C6 H6B 0.9900 . ?
C4 H4A 0.9900 . ?
C4 H4B 0.9900 . ?

loop_
_geom_torsion_atom_site_label_1
_geom_torsion_atom_site_label_2
_geom_torsion_atom_site_label_3
_geom_torsion_atom_site_label_4
_geom_torsion
_geom_torsion_site_symmetry_1
_geom_torsion_site_symmetry_2
_geom_torsion_site_symmetry_3
_geom_torsion_site_symmetry_4
_geom_torsion_publ_flag
Cu1 N2 C2 C3 158.91(12) . . . . ?
Cu1 N2 C2 C1 36.55(16) . . . . ?
Cu1 N1 C1 C2 40.83(16) . . . . ?
Cu1 N1 C1 C6 164.26(14) . . . . ?
N2 C2 C1 N1 -50.89(17) . . . . ?
N2 C2 C1 C6 -176.70(16) . . . . ?
N1 C1 C6 C5 -178.80(17) . . . . ?
C3 C2 C1 N1 -175.24(15) . . . . ?
C3 C2 C1 C6 58.95(18) . . . . ?
C2 C3 C4 C5 56.4(2) . . . . ?
C2 C1 C6 C5 -57.1(2) . . . . ?
C6 C5 C4 C3 -54.9(2) . . . . ?
C4 C3 C2 N2 -178.95(17) . . . . ?
C4 C3 C2 C1 -58.1(2) . . . . ?
C4 C5 C6 C1 54.8(2) . . . . ?
